data_2311147
loop_
_publ_author_name
'Kennedy, Alan R.'
'Akkurt, Mehmet'
'Abdelhamid, Antar A.'
'Mohamed, Shaaban K.'
'Miller, Gary J.'

_publ_section_title
;
 1-{(E)-[(2-Fluoro-5-nitro-phen-yl)imino]-meth-yl}naphthalen-2-ol.
;
_journal_coeditor_code SJ5319
_journal_issue 'Pt 6'
_journal_name_full 'Acta crystallographica. Section E, Structure reports online'
_journal_page_first o850
_journal_page_last 1
_journal_paper_doi 10.1107/S1600536813012099
_journal_volume 69
_journal_year 2013
_chemical_formula_iupac 'C17 H11 F N2 O3'
_chemical_formula_moiety 'C17 H11 F N2 O3'
_chemical_formula_sum 'C17 H11 F N2 O3'
_chemical_formula_weight 310.28
_chemical_name_systematic
;
1-{(<i>E</i>)-[(2-Fluoro-5-nitrophenyl)imino]methyl}naphthalen-2-ol
;
_space_group_IT_number 14
_space_group_name_Hall '-P 2ybc'
_space_group_name_H-M_alt 'P 1 21/c 1'
_symmetry_cell_setting monoclinic
_symmetry_space_group_name_Hall '-P 2ybc'
_symmetry_space_group_name_H-M 'P 1 21/c 1'
_atom_sites_solution_hydrogens geom
_atom_sites_solution_primary direct
_atom_sites_solution_secondary difmap
_cell_angle_alpha 90
_cell_angle_beta 94.151(4)
_cell_angle_gamma 90
_cell_formula_units_Z 4
_cell_length_a 14.2226(6)
_cell_length_b 13.0856(5)
_cell_length_c 7.3801(3)
_cell_measurement_reflns_used 5692
_cell_measurement_temperature 123(2)
_cell_measurement_theta_max 30.6822
_cell_measurement_theta_min 3.1688
_cell_volume 1369.92(10)
_computing_cell_refinement 'CrysAlisPro (Oxford Diffraction, 2010)'
_computing_data_collection 'CrysAlisPro (Oxford Diffraction, 2010)'
_computing_data_reduction 'CrysAlisPro (Oxford Diffraction, 2010)'
_computing_molecular_graphics 'ORTEP-3 for Windows (Farrugia, 2012)'
_computing_publication_material 'WinGX (Farrugia, 2012) and PLATON (Spek, 2009)'
_computing_structure_refinement 'SHELXL-97 (Sheldrick, 2008)'
_computing_structure_solution 'SHELXS-97 (Sheldrick, 2008)'
_diffrn_ambient_temperature 123(2)
_diffrn_detector_area_resol_mean 16.0727
_diffrn_measured_fraction_theta_full 0.998
_diffrn_measured_fraction_theta_max 0.943
_diffrn_measurement_device_type 'Oxford Diffraction Xcalibur Eos'
_diffrn_measurement_method '\w scans'
_diffrn_radiation_monochromator graphite
_diffrn_radiation_source 'Enhance (Mo) X-ray Source'
_diffrn_radiation_type MoK\a
_diffrn_radiation_wavelength 0.71073
_diffrn_reflns_av_R_equivalents 0.0357
_diffrn_reflns_av_sigmaI/netI 0.0326
_diffrn_reflns_limit_h_max 20
_diffrn_reflns_limit_h_min -19
_diffrn_reflns_limit_k_max 18
_diffrn_reflns_limit_k_min -18
_diffrn_reflns_limit_l_max 10
_diffrn_reflns_limit_l_min -10
_diffrn_reflns_number 15943
_diffrn_reflns_reduction_process
;
;
_diffrn_reflns_theta_full 25.00
_diffrn_reflns_theta_max 30.75
_diffrn_reflns_theta_min 3.18
_diffrn_standards_number 0
_exptl_absorpt_coefficient_mu 0.114
_exptl_absorpt_correction_T_max 0.994
_exptl_absorpt_correction_T_min 0.973
_exptl_absorpt_correction_type multi-scan
_exptl_absorpt_process_details '(CrysAlis Pro; Oxford Diffraction, 2010)'
_exptl_crystal_colour yellow
_exptl_crystal_density_diffrn 1.504
_exptl_crystal_density_method 'Not Measured'
_exptl_crystal_description 'cut rod'
_exptl_crystal_F_000 640
_exptl_crystal_size_max 0.5
_exptl_crystal_size_mid 0.2
_exptl_crystal_size_min 0.05
_refine_diff_density_max 0.325
_refine_diff_density_min -0.274
_refine_ls_extinction_method none
_refine_ls_goodness_of_fit_ref 1.067
_refine_ls_hydrogen_treatment mixed
_refine_ls_matrix_type full
_refine_ls_number_parameters 215
_refine_ls_number_reflns 4043
_refine_ls_number_restraints 2
_refine_ls_restrained_S_all 1.067
_refine_ls_R_factor_all 0.0697
_refine_ls_R_factor_gt 0.0523
_refine_ls_shift/su_max 0.000
_refine_ls_shift/su_mean 0.000
_refine_ls_structure_factor_coef Fsqd
_refine_ls_weighting_details 'calc w=1/[\s^2^(Fo^2^)+(0.0528P)^2^+0.7073P] where P=(Fo^2^+2Fc^2^)/3'
_refine_ls_weighting_scheme calc
_refine_ls_wR_factor_gt 0.1249
_refine_ls_wR_factor_ref 0.1349
_reflns_number_gt 3166
_reflns_number_total 4043
_reflns_threshold_expression I>2\s(I)
_cod_data_source_file sj5319sup1.cif
_cod_data_source_block I
_cod_original_sg_symbol_H-M 'P 21/c'
_cod_database_code 2311147

loop_
_symmetry_equiv_pos_site_id
_symmetry_equiv_pos_as_xyz
1 x,y,z
2 -x,1/2+y,1/2-z
3 -x,-y,-z
4 x,1/2-y,1/2+z

loop_
_atom_site_aniso_label
_atom_site_aniso_U_11
_atom_site_aniso_U_22
_atom_site_aniso_U_33
_atom_site_aniso_U_12
_atom_site_aniso_U_13
_atom_site_aniso_U_23
F1 0.0281(5) 0.0236(5) 0.0402(6) 0.0041(4) 0.0155(4) -0.0009(4)
O1 0.0250(5) 0.0173(5) 0.0298(6) 0.0025(4) 0.0100(4) -0.0002(4)
O2 0.0504(9) 0.0238(7) 0.0908(12) 0.0049(6) 0.0365(9) -0.0039(7)
O3 0.0531(9) 0.0143(6) 0.0801(11) -0.0041(6) 0.0128(8) -0.0018(6)
N1 0.0198(6) 0.0141(6) 0.0220(6) 0.0010(4) 0.0038(5) 0.0016(4)
N2 0.0368(8) 0.0152(6) 0.0423(8) 0.0018(6) 0.0056(7) 0.0009(6)
C1 0.0186(6) 0.0139(6) 0.0187(6) 0.0012(5) 0.0011(5) -0.0005(5)
C2 0.0217(7) 0.0161(6) 0.0193(6) 0.0021(5) 0.0007(5) 0.0000(5)
C3 0.0282(8) 0.0148(7) 0.0253(7) 0.0024(5) 0.0012(6) -0.0027(5)
C4 0.0292(8) 0.0141(6) 0.0282(8) -0.0028(6) -0.0015(6) 0.0004(6)
C5 0.0227(7) 0.0177(7) 0.0236(7) -0.0033(5) -0.0012(6) 0.0026(5)
C6 0.0282(8) 0.0256(8) 0.0303(8) -0.0075(6) 0.0023(6) 0.0062(6)
C7 0.0231(7) 0.0336(9) 0.0274(8) -0.0065(6) 0.0051(6) 0.0055(7)
C8 0.0209(7) 0.0309(8) 0.0259(7) -0.0003(6) 0.0048(6) -0.0006(6)
C9 0.0220(7) 0.0199(7) 0.0246(7) -0.0004(6) 0.0040(6) 0.0003(6)
C10 0.0186(6) 0.0166(6) 0.0175(6) -0.0021(5) 0.0005(5) 0.0009(5)
C11 0.0179(6) 0.0165(6) 0.0186(6) 0.0012(5) 0.0016(5) -0.0009(5)
C12 0.0179(6) 0.0150(6) 0.0213(6) -0.0006(5) 0.0002(5) 0.0023(5)
C13 0.0204(7) 0.0200(7) 0.0234(7) 0.0015(5) 0.0040(6) -0.0001(5)
C14 0.0196(7) 0.0282(8) 0.0280(8) -0.0043(6) 0.0047(6) 0.0049(6)
C15 0.0240(7) 0.0194(7) 0.0305(8) -0.0062(6) 0.0002(6) 0.0061(6)
C16 0.0249(7) 0.0149(7) 0.0279(7) 0.0005(5) 0.0006(6) 0.0007(5)
C17 0.0205(7) 0.0159(6) 0.0239(7) -0.0008(5) 0.0036(5) 0.0020(5)

loop_
_atom_site_type_symbol
_atom_site_label
_atom_site_fract_x
_atom_site_fract_y
_atom_site_fract_z
_atom_site_U_iso_or_equiv
_atom_site_thermal_displace_type
_atom_site_calc_flag
_atom_site_refinement_flags
_atom_site_occupancy
_atom_site_disorder_assembly
_atom_site_disorder_group
F F1 0.46913(7) 0.33478(7) 0.24068(14) 0.0300(3) Uani d . 1.000 . .
O O1 0.35134(8) 0.12068(8) 0.35743(15) 0.0236(3) Uani d D 1.000 B 1
O O2 0.21721(11) 0.66754(10) 0.5527(3) 0.0535(6) Uani d . 1.000 . .
O O3 0.33368(11) 0.75984(10) 0.4783(2) 0.0488(5) Uani d . 1.000 . .
N N1 0.31672(9) 0.30387(9) 0.41994(17) 0.0185(3) Uani d D 1.000 B 2
N N2 0.29390(11) 0.67768(10) 0.4896(2) 0.0313(4) Uani d . 1.000 B .
C C1 0.21630(10) 0.17180(10) 0.51171(19) 0.0171(3) Uani d . 1.000 B .
C C2 0.27574(10) 0.09654(11) 0.44206(19) 0.0191(4) Uani d . 1.000 . .
C C3 0.25569(11) -0.00890(11) 0.4642(2) 0.0228(4) Uani d . 1.000 B .
C C4 0.18177(11) -0.03893(11) 0.5579(2) 0.0240(4) Uani d . 1.000 . .
C C5 0.11990(11) 0.03344(11) 0.6319(2) 0.0215(4) Uani d . 1.000 B .
C C6 0.04339(12) 0.00082(13) 0.7289(2) 0.0280(5) Uani d . 1.000 . .
C C7 -0.01858(11) 0.06974(13) 0.7933(2) 0.0279(5) Uani d . 1.000 B .
C C8 -0.00642(11) 0.17414(13) 0.7622(2) 0.0258(4) Uani d . 1.000 . .
C C9 0.06885(10) 0.20868(12) 0.6710(2) 0.0221(4) Uani d . 1.000 B .
C C10 0.13476(10) 0.13968(11) 0.60456(19) 0.0176(3) Uani d . 1.000 . .
C C11 0.24075(10) 0.27705(11) 0.49616(18) 0.0177(3) Uani d . 1.000 . .
C C12 0.34637(10) 0.40451(10) 0.39717(19) 0.0181(3) Uani d . 1.000 . .
C C13 0.42636(10) 0.41877(11) 0.3009(2) 0.0212(4) Uani d . 1.000 B .
C C14 0.46365(11) 0.51311(13) 0.2649(2) 0.0251(4) Uani d . 1.000 . .
C C15 0.42032(11) 0.59926(12) 0.3290(2) 0.0247(4) Uani d . 1.000 B .
C C16 0.34099(11) 0.58627(11) 0.4245(2) 0.0226(4) Uani d . 1.000 . .
C C17 0.30302(10) 0.49186(11) 0.4606(2) 0.0200(4) Uani d . 1.000 B .
H H1 0.357(3) 0.1877(8) 0.365(5) 0.0350 Uiso d DP 0.59(3) . 1
H H3 0.29440 -0.05880 0.41300 0.0270 Uiso c R 1.000 . .
H H4 0.17090 -0.10980 0.57460 0.0290 Uiso c R 1.000 B .
H H6 0.03470 -0.07010 0.74980 0.0340 Uiso c R 1.000 B .
H H7 -0.06960 0.04670 0.85880 0.0330 Uiso c R 1.000 . .
H H8 -0.05030 0.22180 0.80420 0.0310 Uiso c R 1.000 B .
H H9 0.07650 0.28000 0.65260 0.0260 Uiso c R 1.000 . .
H H11 0.20120 0.32800 0.54190 0.0210 Uiso c R 1.000 A 2
H H14 0.51790 0.51890 0.19770 0.0300 Uiso c R 1.000 B .
H H15 0.44440 0.66560 0.30790 0.0300 Uiso c R 1.000 . .
H H17 0.24850 0.48650 0.52710 0.0240 Uiso c R 1.000 . .
H H2 0.350(3) 0.253(3) 0.380(6) 0.0280 Uiso d DP 0.41(3) . 2

loop_
_atom_type_symbol
_atom_type_description
_atom_type_scat_dispersion_real
_atom_type_scat_dispersion_imag
_atom_type_scat_source
C C 0.0033 0.0016 ' International Tables Vol C Tables 4.2.6.8 and 6.1.1.4'
H H 0.0000 0.0000 ' International Tables Vol C Tables 4.2.6.8 and 6.1.1.4'
F F 0.0171 0.0103 ' International Tables Vol C Tables 4.2.6.8 and 6.1.1.4'
N N 0.0061 0.0033 ' International Tables Vol C Tables 4.2.6.8 and 6.1.1.4'
O O 0.0106 0.0060 ' International Tables Vol C Tables 4.2.6.8 and 6.1.1.4'

loop_
_geom_angle_atom_site_label_1
_geom_angle_atom_site_label_2
_geom_angle_atom_site_label_3
_geom_angle
_geom_angle_publ_flag
C2 O1 H1 106(3) no
C11 N1 C12 124.99(13) no
O2 N2 C16 118.44(13) no
O3 N2 C16 118.06(15) no
O2 N2 O3 123.49(15) no
C11 N1 H2 115(3) no
C12 N1 H2 120(3) no
C10 C1 C11 121.68(12) no
C2 C1 C11 119.07(13) no
C2 C1 C10 119.19(12) no
C1 C2 C3 120.18(13) no
O1 C2 C3 117.64(13) no
O1 C2 C1 122.17(13) no
C2 C3 C4 120.59(14) no
C3 C4 C5 121.62(13) no
C4 C5 C6 120.84(14) no
C4 C5 C10 119.46(13) no
C6 C5 C10 119.70(14) no
C5 C6 C7 121.06(15) no
C6 C7 C8 119.74(15) no
C7 C8 C9 120.61(15) no
C8 C9 C10 121.10(14) no
C1 C10 C5 118.81(13) no
C5 C10 C9 117.75(13) no
C1 C10 C9 123.44(13) no
N1 C11 C1 120.63(13) no
N1 C12 C17 125.97(13) no
N1 C12 C13 116.83(12) no
C13 C12 C17 117.20(13) no
F1 C13 C12 117.56(12) no
F1 C13 C14 118.58(13) no
C12 C13 C14 123.86(13) no
C13 C14 C15 118.48(14) no
C14 C15 C16 118.27(14) no
N2 C16 C15 118.34(13) no
N2 C16 C17 118.12(14) no
C15 C16 C17 123.54(14) no
C12 C17 C16 118.64(13) no
C2 C3 H3 120.00 no
C4 C3 H3 120.00 no
C3 C4 H4 119.00 no
C5 C4 H4 119.00 no
C5 C6 H6 119.00 no
C7 C6 H6 119.00 no
C6 C7 H7 120.00 no
C8 C7 H7 120.00 no
C7 C8 H8 120.00 no
C9 C8 H8 120.00 no
C8 C9 H9 119.00 no
C10 C9 H9 119.00 no
N1 C11 H11 120.00 no
C1 C11 H11 120.00 no
C13 C14 H14 121.00 no
C15 C14 H14 121.00 no
C14 C15 H15 121.00 no
C16 C15 H15 121.00 no
C12 C17 H17 121.00 no
C16 C17 H17 121.00 no

loop_
_geom_bond_atom_site_label_1
_geom_bond_atom_site_label_2
_geom_bond_distance
_geom_bond_publ_flag
F1 C13 1.3471(17) no
O1 C2 1.3203(18) no
O2 N2 1.224(2) no
O3 N2 1.2206(19) no
O1 H1 0.882(12) no
N1 C12 1.3967(18) no
N1 C11 1.3019(19) no
N2 C16 1.469(2) no
N1 H2 0.88(4) no
C1 C11 1.427(2) no
C1 C2 1.418(2) no
C1 C10 1.451(2) no
C2 C3 1.421(2) no
C3 C4 1.358(2) no
C4 C5 1.428(2) no
C5 C10 1.423(2) no
C5 C6 1.411(2) no
C6 C7 1.370(2) no
C7 C8 1.398(2) no
C8 C9 1.381(2) no
C9 C10 1.415(2) no
C12 C17 1.396(2) no
C12 C13 1.397(2) no
C13 C14 1.377(2) no
C14 C15 1.384(2) no
C15 C16 1.383(2) no
C16 C17 1.382(2) no
C3 H3 0.9500 no
C4 H4 0.9500 no
C6 H6 0.9500 no
C7 H7 0.9500 no
C8 H8 0.9500 no
C9 H9 0.9500 no
C11 H11 0.9500 no
C14 H14 0.9500 no
C15 H15 0.9500 no
C17 H17 0.9500 no

loop_
_geom_hbond_atom_site_label_D
_geom_hbond_atom_site_label_H
_geom_hbond_atom_site_label_A
_geom_hbond_site_symmetry_A
_geom_hbond_distance_DH
_geom_hbond_distance_HA
_geom_hbond_distance_DA
_geom_hbond_angle_DHA
_geom_hbond_publ_flag
O1 H1 N1 . 0.882(12) 1.68(2) 2.4969(16) 152(4) yes
C3 H3 O3 1_545 0.95 2.48 3.222(2) 135 yes
C14 H14 O1 2_655 0.95 2.35 3.1724(19) 145 yes

loop_
_geom_torsion_atom_site_label_1
_geom_torsion_atom_site_label_2
_geom_torsion_atom_site_label_3
_geom_torsion_atom_site_label_4
_geom_torsion
_geom_torsion_publ_flag
C11 N1 C12 C17 3.8(2) no
C12 N1 C11 C1 179.56(13) no
C11 N1 C12 C13 -175.67(14) no
O3 N2 C16 C15 -9.7(2) no
O3 N2 C16 C17 170.89(15) no
O2 N2 C16 C15 170.52(17) no
O2 N2 C16 C17 -8.9(2) no
C10 C1 C2 C3 -0.4(2) no
C2 C1 C11 N1 -0.3(2) no
C10 C1 C2 O1 -179.51(13) no
C11 C1 C10 C9 6.1(2) no
C2 C1 C10 C5 3.5(2) no
C11 C1 C2 O1 -2.4(2) no
C11 C1 C2 C3 176.71(13) no
C11 C1 C10 C5 -173.49(13) no
C10 C1 C11 N1 176.69(13) no
C2 C1 C10 C9 -176.87(14) no
C1 C2 C3 C4 -2.5(2) no
O1 C2 C3 C4 176.68(14) no
C2 C3 C4 C5 2.2(2) no
C3 C4 C5 C10 1.1(2) no
C3 C4 C5 C6 179.98(15) no
C4 C5 C10 C1 -3.9(2) no
C10 C5 C6 C7 1.8(2) no
C6 C5 C10 C1 177.21(13) no
C4 C5 C6 C7 -177.11(14) no
C4 C5 C10 C9 176.47(14) no
C6 C5 C10 C9 -2.4(2) no
C5 C6 C7 C8 0.3(2) no
C6 C7 C8 C9 -1.6(2) no
C7 C8 C9 C10 0.9(2) no
C8 C9 C10 C1 -178.49(14) no
C8 C9 C10 C5 1.1(2) no
N1 C12 C13 C14 179.10(14) no
C17 C12 C13 F1 179.39(13) no
C17 C12 C13 C14 -0.5(2) no
N1 C12 C13 F1 -1.1(2) no
N1 C12 C17 C16 -179.28(14) no
C13 C12 C17 C16 0.2(2) no
F1 C13 C14 C15 -179.15(13) no
C12 C13 C14 C15 0.7(2) no
C13 C14 C15 C16 -0.7(2) no
C14 C15 C16 N2 -178.86(14) no
C14 C15 C16 C17 0.5(2) no
N2 C16 C17 C12 179.10(13) no
C15 C16 C17 C12 -0.3(2) no
